data_1507387
loop_
_publ_author_name
'Jang, Doo Ok'
'Kim, Dwight D.'
'Pyun, Do Kyu'
'Beak, Peter'

_publ_contact_author
; 
Peter Beak
Roger Adams Laboratory
Department of Chemistry 
University of Illinois 
600 South Mathews Avenue 
Urbana, Illinois  61801 
USA 
;
_publ_section_title
;
 Synthesis of highly enantioenriched all-carbon quaternary centers:
 conjugate additions of chiral organolithium nucleophiles to
 alpha,alpha-dinitrile beta,beta-disubstituted olefins.
;
_journal_issue 22
_journal_name_full 'Organic letters'
_journal_page_first 4155
_journal_page_last 4157
_journal_paper_doi 10.1021/ol035601k
_journal_volume 5
_journal_year 2003
_chemical_absolute_configuration ad
_chemical_formula_moiety 'C28 H26 N2 O3 S'
_chemical_formula_sum 'C28 H26 N2 O3 S'
_chemical_formula_weight 470.57
_chemical_name_systematic
; 
? 
;
_space_group_IT_number 1
_symmetry_cell_setting triclinic
_symmetry_space_group_name_Hall 'P 1'
_symmetry_space_group_name_H-M 'P 1'
_atom_sites_solution_hydrogens geom
_atom_sites_solution_primary direct
_atom_sites_solution_secondary difmap
_audit_creation_method SHELXL-97
_audit_update_record
; 
2003-03-19   text and data added, srw 
2003-07-16   text and data added, ddk 
;
_cell_angle_alpha 72.190(7)
_cell_angle_beta 76.159(7)
_cell_angle_gamma 73.244(7)
_cell_formula_units_Z 2
_cell_length_a 8.058(3)
_cell_length_b 10.510(4)
_cell_length_c 15.705(7)
_cell_measurement_reflns_used 985
_cell_measurement_temperature 193(2)
_cell_measurement_theta_max 26.4
_cell_measurement_theta_min 2.7
_cell_volume 1195.8(8)
_computing_cell_refinement 'SAINT V6.22 (Bruker, 2001)'
_computing_data_collection 'SMART V5.625 (Bruker, 2001)'
_computing_data_reduction 'SAINT V6.22 (Bruker, 2001)'
_computing_molecular_graphics 'SHELXTL V6.10 (Bruker, 2001)'
_computing_publication_material 'CIFTAB (Sheldrick, 2001)'
_computing_structure_refinement 'SHELXTL V6.10 (Bruker, 2001)'
_computing_structure_solution 'SHELXTL V6.10 (Bruker, 2001)'
_diffrn_ambient_temperature 193(2)
_diffrn_measured_fraction_theta_full 0.994
_diffrn_measured_fraction_theta_max 0.994
_diffrn_measurement_device 'Siemens Platform/CCD'
_diffrn_measurement_method 'profile data from \w scans'
_diffrn_radiation_monochromator graphite
_diffrn_radiation_source 'normal-focus sealed tube'
_diffrn_radiation_type MoK\a
_diffrn_radiation_wavelength 0.71073
_diffrn_radiation_wavelength_id p84vas
_diffrn_reflns_av_R_equivalents 0.0426
_diffrn_reflns_av_sigmaI/netI 0.0863
_diffrn_reflns_limit_h_max 9
_diffrn_reflns_limit_h_min -9
_diffrn_reflns_limit_k_max 12
_diffrn_reflns_limit_k_min -12
_diffrn_reflns_limit_l_max 18
_diffrn_reflns_limit_l_min -18
_diffrn_reflns_number 12286
_diffrn_reflns_theta_full 25.39
_diffrn_reflns_theta_max 25.39
_diffrn_reflns_theta_min 1.38
_diffrn_standards_decay_% 4.2
_diffrn_standards_interval_time 436
_diffrn_standards_number 67
_exptl_absorpt_coefficient_mu 0.168
_exptl_absorpt_correction_T_max 0.9846
_exptl_absorpt_correction_T_min 0.9334
_exptl_absorpt_correction_type integration
_exptl_absorpt_process_details '(Bruker, 2001)'
_exptl_crystal_colour colorless
_exptl_crystal_density_diffrn 1.307
_exptl_crystal_density_meas ?
_exptl_crystal_description columnar
_exptl_crystal_F_000 496
_exptl_crystal_id p84vas
_exptl_crystal_preparation
; 
The data crystal was mounted using oil (Parantone-N, Exxon) to a 
0.4 mm cryo-loop (Hampton Research) with the (1 0 0) scattering planes 
roughly normal to the spindle axis. 
;
_exptl_crystal_size_max 0.39
_exptl_crystal_size_mid 0.15
_exptl_crystal_size_min 0.11
_refine_diff_density_max 0.367
_refine_diff_density_min -0.269
_refine_diff_density_rms 0.047
_refine_ls_abs_structure_details 'Flack H D (1983), Acta Cryst. A39, 876-881'
_refine_ls_abs_structure_Flack 0.08(6)
_refine_ls_extinction_method none
_refine_ls_goodness_of_fit_ref 1.021
_refine_ls_hydrogen_treatment noref
_refine_ls_matrix_type full
_refine_ls_number_parameters 617
_refine_ls_number_reflns 8601
_refine_ls_number_restraints 3
_refine_ls_restrained_S_all 1.021
_refine_ls_R_factor_all 0.0697
_refine_ls_R_factor_gt 0.0515
_refine_ls_shift/su_max 0.006
_refine_ls_shift/su_mean 0.000
_refine_ls_structure_factor_coef Fsqd
_refine_ls_weighting_details 'calc w=1/[\s^2^(Fo^2^)+(0.0380P)^2^+0.1333P] where P=(Fo^2^+2Fc^2^)/3'
_refine_ls_weighting_scheme calc
_refine_ls_wR_factor_gt 0.1098
_refine_ls_wR_factor_ref 0.1180
_reflns_number_gt 6961
_reflns_number_total 8601
_reflns_threshold_expression >2sigma(I)
_cod_data_source_file ol035601ksi20030825_014819.cif
_cod_data_source_block p84vas
_cod_depositor_comments
;
The following automatic conversions were performed:

'_symmetry_cell_setting' value 'Triclinic' changed to 'triclinic'
according to /home/saulius/struct/CIF-dictionaries/cif_core.dic
dictionary named 'cif_core.dic' version 2.4.1 from 2010-06-29.

Automatic conversion script
Id: cif_fix_values 1715 2011-07-08 13:25:40Z adriana 

The following automatic conversions were performed:

'_exptl_crystal_density_meas' value 'not measured' was changed to '?'
- the value is perceived as not measured.

Automatic conversion script
Id: cif_fix_values 3008 2015-01-20 13:52:24Z robertas 
;
_cod_original_sg_symbol_Hall 'P 1 '
_cod_original_sg_symbol_H-M 'P 1 '
_cod_database_code 1507387

loop_
_symmetry_equiv_pos_as_xyz
'x, y, z'

loop_
_atom_site_label
_atom_site_type_symbol
_atom_site_fract_x
_atom_site_fract_y
_atom_site_fract_z
_atom_site_U_iso_or_equiv
_atom_site_adp_type
_atom_site_occupancy
_atom_site_symmetry_multiplicity
_atom_site_calc_flag
_atom_site_refinement_flags
C1 C 0.7285(4) 0.8030(3) 0.1209(2) 0.0292(7) Uani 1 1 d .
C2 C 0.6254(4) 0.9370(3) 0.0564(2) 0.0305(8) Uani 1 1 d .
C3 C 0.4386(4) 0.9039(3) 0.0782(2) 0.0307(7) Uani 1 1 d .
H3 H 0.4385 0.8528 0.0341 0.037 Uiso 1 1 calc R
C4 C 0.4251(4) 0.8025(4) 0.1729(2) 0.0345(8) Uani 1 1 d .
H4A H 0.3206 0.8394 0.2140 0.041 Uiso 1 1 calc R
H4B H 0.4151 0.7130 0.1687 0.041 Uiso 1 1 calc R
C5 C 0.5926(4) 0.7856(3) 0.2081(2) 0.0293(8) Uani 1 1 d .
H5 H 0.5789 0.8593 0.2389 0.035 Uiso 1 1 calc R
C6 C 0.7632(4) 0.6820(4) 0.0842(2) 0.0332(8) Uani 1 1 d .
C7 C 0.8986(5) 0.8109(4) 0.1358(2) 0.0352(8) Uani 1 1 d .
C8 C 0.7203(5) 0.9460(3) -0.0421(2) 0.0315(8) Uani 1 1 d .
C9 C 0.8813(5) 0.9814(4) -0.0679(3) 0.0433(9) Uani 1 1 d .
H9 H 0.9292 1.0003 -0.0246 0.052 Uiso 1 1 calc R
C10 C 0.9737(6) 0.9899(4) -0.1546(3) 0.0521(10) Uani 1 1 d .
H10 H 1.0853 1.0120 -0.1701 0.062 Uiso 1 1 calc R
C11 C 0.9045(6) 0.9665(4) -0.2186(3) 0.0532(11) Uani 1 1 d .
H11 H 0.9665 0.9746 -0.2790 0.064 Uiso 1 1 calc R
C12 C 0.7459(6) 0.9313(5) -0.1952(3) 0.0542(11) Uani 1 1 d .
H12 H 0.6985 0.9143 -0.2395 0.065 Uiso 1 1 calc R
C13 C 0.6534(5) 0.9200(4) -0.1078(3) 0.0469(10) Uani 1 1 d .
H13 H 0.5440 0.8945 -0.0924 0.056 Uiso 1 1 calc R
C14 C 0.6239(5) 1.0635(3) 0.0873(2) 0.0352(8) Uani 1 1 d .
H14A H 0.5403 1.0633 0.1448 0.042 Uiso 1 1 calc R
H14B H 0.7422 1.0520 0.1006 0.042 Uiso 1 1 calc R
C15 C 0.5755(5) 1.2043(4) 0.0217(3) 0.0466(10) Uani 1 1 d .
H15A H 0.4552 1.2209 0.0110 0.070 Uiso 1 1 calc R
H15B H 0.6569 1.2070 -0.0359 0.070 Uiso 1 1 calc R
H15C H 0.5833 1.2755 0.0479 0.070 Uiso 1 1 calc R
C16 C 0.2861(4) 1.0299(3) 0.0663(2) 0.0349(8) Uani 1 1 d .
C17 C 0.2378(5) 1.0910(4) -0.0187(3) 0.0513(10) Uani 1 1 d .
H17 H 0.2986 1.0523 -0.0680 0.062 Uiso 1 1 calc R
C18 C 0.1034(7) 1.2066(5) -0.0327(5) 0.0783(17) Uani 1 1 d .
H18 H 0.0742 1.2485 -0.0917 0.094 Uiso 1 1 calc R
C19 C 0.0114(7) 1.2617(5) 0.0382(6) 0.088(2) Uani 1 1 d .
H19 H -0.0815 1.3416 0.0284 0.106 Uiso 1 1 calc R
C20 C 0.0535(6) 1.2016(5) 0.1226(5) 0.0781(17) Uani 1 1 d .
H20 H -0.0117 1.2389 0.1720 0.094 Uiso 1 1 calc R
C21 C 0.1912(5) 1.0861(4) 0.1373(3) 0.0505(10) Uani 1 1 d .
H21 H 0.2202 1.0456 0.1964 0.061 Uiso 1 1 calc R
C22 C 0.9381(4) 0.5511(3) 0.3296(2) 0.0298(8) Uani 1 1 d .
C23 C 1.0615(5) 0.5861(4) 0.3594(3) 0.0343(9) Uani 1 1 d .
H23 H 1.0272 0.6516 0.3945 0.041 Uiso 1 1 calc R
C24 C 1.2371(5) 0.5242(4) 0.3374(3) 0.0377(9) Uani 1 1 d .
H24 H 1.3229 0.5462 0.3592 0.045 Uiso 1 1 calc R
C25 C 1.2907(5) 0.4316(4) 0.2847(3) 0.0358(9) Uani 1 1 d .
C26 C 1.1625(5) 0.3976(4) 0.2554(3) 0.0464(10) Uani 1 1 d .
H26 H 1.1967 0.3327 0.2200 0.056 Uiso 1 1 calc R
C27 C 0.9873(5) 0.4569(4) 0.2773(3) 0.0416(10) Uani 1 1 d .
H27 H 0.9008 0.4337 0.2568 0.050 Uiso 1 1 calc R
C28 C 1.4831(5) 0.3684(4) 0.2579(3) 0.0450(10) Uani 1 1 d .
H28A H 1.5203 0.4072 0.1932 0.067 Uiso 1 1 calc R
H28B H 1.5007 0.2687 0.2697 0.067 Uiso 1 1 calc R
H28C H 1.5529 0.3884 0.2933 0.067 Uiso 1 1 calc R
N1 N 0.7880(4) 0.5869(3) 0.0584(2) 0.0478(8) Uani 1 1 d .
N2 N 1.0303(5) 0.8130(4) 0.1482(3) 0.0596(10) Uani 1 1 d .
O1 O 0.6357(3) 0.6517(2) 0.26953(15) 0.0302(5) Uani 1 1 d .
O2 O 0.7025(3) 0.7593(2) 0.37213(17) 0.0385(6) Uani 1 1 d .
O3 O 0.6282(3) 0.5355(3) 0.42564(17) 0.0431(7) Uani 1 1 d .
S1 S 0.71432(9) 0.63059(8) 0.35845(5) 0.0310(2) Uani 1 1 d .
C29 C 0.4316(4) 0.7440(3) 0.6326(2) 0.0285(7) Uani 1 1 d .
C30 C 0.3641(4) 0.6162(3) 0.7027(2) 0.0290(8) Uani 1 1 d .
C31 C 0.1670(4) 0.6476(3) 0.6852(2) 0.0279(7) Uani 1 1 d .
H31 H 0.0878 0.6833 0.7366 0.033 Uiso 1 1 calc R
C32 C 0.1491(4) 0.7667(3) 0.5982(2) 0.0299(8) Uani 1 1 d .
H32A H 0.0852 0.7483 0.5584 0.036 Uiso 1 1 calc R
H32B H 0.0848 0.8545 0.6137 0.036 Uiso 1 1 calc R
C33 C 0.3349(4) 0.7727(3) 0.5522(2) 0.0269(7) Uani 1 1 d .
H33 H 0.3860 0.6988 0.5192 0.032 Uiso 1 1 calc R
C34 C 0.3771(4) 0.8655(4) 0.6698(2) 0.0328(8) Uani 1 1 d .
C35 C 0.6225(5) 0.7222(3) 0.6010(2) 0.0323(8) Uani 1 1 d .
C36 C 0.3769(4) 0.6100(3) 0.7995(2) 0.0303(8) Uani 1 1 d .
C37 C 0.5340(5) 0.6139(4) 0.8185(2) 0.0397(9) Uani 1 1 d .
H37 H 0.6300 0.6244 0.7703 0.048 Uiso 1 1 calc R
C38 C 0.5562(5) 0.6032(4) 0.9050(3) 0.0473(10) Uani 1 1 d .
H38 H 0.6662 0.6059 0.9157 0.057 Uiso 1 1 calc R
C39 C 0.4189(5) 0.5886(4) 0.9756(3) 0.0468(10) Uani 1 1 d .
H39 H 0.4325 0.5831 1.0351 0.056 Uiso 1 1 calc R
C40 C 0.2631(6) 0.5819(5) 0.9597(3) 0.0578(12) Uani 1 1 d .
H40 H 0.1684 0.5702 1.0086 0.069 Uiso 1 1 calc R
C41 C 0.2419(5) 0.5923(4) 0.8719(3) 0.0503(10) Uani 1 1 d .
H41 H 0.1326 0.5872 0.8618 0.060 Uiso 1 1 calc R
C42 C 0.4854(4) 0.4824(3) 0.6782(2) 0.0331(8) Uani 1 1 d .
H42A H 0.4657 0.4813 0.6187 0.040 Uiso 1 1 calc R
H42B H 0.6091 0.4873 0.6710 0.040 Uiso 1 1 calc R
C43 C 0.4622(5) 0.3479(4) 0.7451(3) 0.0413(9) Uani 1 1 d .
H43A H 0.3463 0.3343 0.7462 0.062 Uiso 1 1 calc R
H43B H 0.4717 0.3499 0.8057 0.062 Uiso 1 1 calc R
H43C H 0.5537 0.2722 0.7266 0.062 Uiso 1 1 calc R
C44 C 0.1049(4) 0.5282(3) 0.6802(2) 0.0315(8) Uani 1 1 d .
C45 C -0.0076(4) 0.4664(4) 0.7523(2) 0.0386(9) Uani 1 1 d .
H45 H -0.0425 0.4978 0.8060 0.046 Uiso 1 1 calc R
C46 C -0.0699(5) 0.3595(4) 0.7470(3) 0.0479(11) Uani 1 1 d .
H46 H -0.1462 0.3178 0.7972 0.057 Uiso 1 1 calc R
C47 C -0.0215(5) 0.3134(4) 0.6693(3) 0.0485(10) Uani 1 1 d .
H47 H -0.0634 0.2397 0.6659 0.058 Uiso 1 1 calc R
C48 C 0.0865(5) 0.3742(4) 0.5977(3) 0.0425(9) Uani 1 1 d .
H48 H 0.1192 0.3431 0.5439 0.051 Uiso 1 1 calc R
C49 C 0.1493(4) 0.4806(3) 0.6022(2) 0.0337(8) Uani 1 1 d .
H49 H 0.2241 0.5222 0.5513 0.040 Uiso 1 1 calc R
C50 C 0.0580(4) 1.0293(3) 0.4275(2) 0.0298(8) Uani 1 1 d .
C51 C 0.0150(5) 1.1370(4) 0.4675(3) 0.0407(9) Uani 1 1 d .
H51 H 0.1044 1.1690 0.4789 0.049 Uiso 1 1 calc R
C52 C -0.1602(5) 1.1976(4) 0.4908(3) 0.0436(10) Uani 1 1 d .
H52 H -0.1906 1.2722 0.5181 0.052 Uiso 1 1 calc R
C53 C -0.2920(5) 1.1519(4) 0.4752(3) 0.0375(9) Uani 1 1 d .
C54 C -0.2456(5) 1.0464(4) 0.4327(3) 0.0432(10) Uani 1 1 d .
H54 H -0.3348 1.0162 0.4196 0.052 Uiso 1 1 calc R
C55 C -0.0707(5) 0.9840(4) 0.4088(3) 0.0401(9) Uani 1 1 d .
H55 H -0.0399 0.9110 0.3800 0.048 Uiso 1 1 calc R
C56 C -0.4829(5) 1.2171(4) 0.5044(3) 0.0542(12) Uani 1 1 d .
H56A H -0.5117 1.1914 0.5707 0.081 Uiso 1 1 calc R
H56B H -0.5580 1.1848 0.4788 0.081 Uiso 1 1 calc R
H56C H -0.5026 1.3173 0.4825 0.081 Uiso 1 1 calc R
N3 N 0.3388(5) 0.9618(4) 0.6957(2) 0.0510(8) Uani 1 1 d .
N4 N 0.7690(4) 0.7116(3) 0.5734(2) 0.0479(8) Uani 1 1 d .
O4 O 0.3540(3) 0.9044(2) 0.49177(15) 0.0284(5) Uani 1 1 d .
O5 O 0.3728(3) 1.0474(3) 0.34160(17) 0.0419(6) Uani 1 1 d .
O6 O 0.2874(3) 0.8278(2) 0.37337(16) 0.0359(6) Uani 1 1 d .
S2 S 0.27961(9) 0.94872(8) 0.39927(5) 0.0302(2) Uani 1 1 d .

loop_
_atom_site_aniso_label
_atom_site_aniso_U_11
_atom_site_aniso_U_22
_atom_site_aniso_U_33
_atom_site_aniso_U_23
_atom_site_aniso_U_13
_atom_site_aniso_U_12
C1 0.0298(17) 0.0267(17) 0.0310(19) -0.0066(15) -0.0081(14) -0.0049(13)
C2 0.0312(18) 0.0292(18) 0.032(2) -0.0074(15) -0.0119(15) -0.0029(14)
C3 0.0326(17) 0.0342(18) 0.0286(18) -0.0097(15) -0.0096(14) -0.0069(14)
C4 0.0287(18) 0.038(2) 0.035(2) -0.0032(16) -0.0098(15) -0.0068(15)
C5 0.0291(17) 0.0273(17) 0.0293(19) -0.0059(15) -0.0095(14) -0.0010(14)
C6 0.0279(18) 0.039(2) 0.0284(18) -0.0035(16) -0.0080(14) -0.0037(15)
C7 0.030(2) 0.038(2) 0.035(2) -0.0009(16) -0.0089(16) -0.0110(15)
C8 0.041(2) 0.0283(17) 0.0232(18) -0.0040(14) -0.0030(15) -0.0093(15)
C9 0.047(2) 0.045(2) 0.038(2) -0.0092(17) -0.0024(18) -0.0154(18)
C10 0.053(2) 0.054(3) 0.042(2) -0.011(2) 0.0080(19) -0.017(2)
C11 0.071(3) 0.051(2) 0.028(2) -0.0132(19) 0.007(2) -0.008(2)
C12 0.072(3) 0.063(3) 0.032(2) -0.019(2) -0.003(2) -0.019(2)
C13 0.054(2) 0.054(2) 0.037(2) -0.0142(19) -0.0072(18) -0.0169(19)
C14 0.0382(19) 0.0323(18) 0.038(2) -0.0089(16) -0.0106(16) -0.0097(15)
C15 0.048(2) 0.036(2) 0.055(3) -0.0121(19) -0.010(2) -0.0072(17)
C16 0.0328(18) 0.0276(17) 0.048(2) -0.0060(16) -0.0218(16) -0.0040(14)
C17 0.056(2) 0.044(2) 0.054(3) 0.0002(19) -0.032(2) -0.0064(19)
C18 0.084(4) 0.040(3) 0.114(5) 0.012(3) -0.070(4) -0.009(3)
C19 0.063(3) 0.042(3) 0.176(7) -0.034(4) -0.070(4) 0.013(2)
C20 0.048(3) 0.067(3) 0.145(6) -0.068(4) -0.034(3) 0.007(2)
C21 0.037(2) 0.054(2) 0.070(3) -0.031(2) -0.021(2) 0.0027(18)
C22 0.0278(18) 0.0260(18) 0.033(2) -0.0050(16) -0.0106(15) -0.0011(14)
C23 0.035(2) 0.0330(19) 0.038(2) -0.0083(16) -0.0140(16) -0.0060(16)
C24 0.032(2) 0.040(2) 0.042(2) -0.0066(18) -0.0146(17) -0.0072(16)
C25 0.031(2) 0.036(2) 0.038(2) -0.0037(17) -0.0082(16) -0.0083(16)
C26 0.042(2) 0.047(2) 0.056(3) -0.029(2) -0.0081(19) -0.0001(18)
C27 0.030(2) 0.047(2) 0.059(3) -0.028(2) -0.0144(18) -0.0049(17)
C28 0.034(2) 0.044(2) 0.055(3) -0.016(2) -0.0069(19) -0.0037(18)
N1 0.060(2) 0.0386(18) 0.050(2) -0.0216(16) -0.0212(16) 0.0025(15)
N2 0.049(2) 0.061(2) 0.066(2) 0.0144(18) -0.0280(18) -0.0262(17)
O1 0.0320(13) 0.0281(12) 0.0301(13) -0.0033(10) -0.0144(10) -0.0034(10)
O2 0.0391(14) 0.0391(14) 0.0408(15) -0.0175(12) -0.0171(12) 0.0018(12)
O3 0.0353(14) 0.0502(16) 0.0346(15) -0.0015(12) -0.0071(12) -0.0048(12)
S1 0.0291(5) 0.0349(5) 0.0270(5) -0.0063(4) -0.0100(4) -0.0017(4)
C29 0.0260(17) 0.0346(18) 0.0264(18) -0.0052(14) -0.0097(14) -0.0077(14)
C30 0.0242(17) 0.0321(19) 0.0291(19) -0.0044(15) -0.0063(14) -0.0061(14)
C31 0.0243(16) 0.0343(18) 0.0229(17) -0.0079(14) -0.0036(13) -0.0031(13)
C32 0.0256(17) 0.0263(17) 0.036(2) -0.0059(15) -0.0088(15) -0.0019(14)
C33 0.0284(17) 0.0275(17) 0.0272(18) -0.0074(14) -0.0122(14) -0.0033(14)
C34 0.0302(18) 0.0350(19) 0.034(2) -0.0066(16) -0.0068(15) -0.0106(15)
C35 0.031(2) 0.035(2) 0.029(2) 0.0010(15) -0.0145(16) -0.0083(15)
C36 0.0364(19) 0.0290(17) 0.0277(18) -0.0076(14) -0.0104(15) -0.0063(14)
C37 0.0350(19) 0.050(2) 0.033(2) -0.0064(17) -0.0099(16) -0.0095(17)
C38 0.051(2) 0.057(2) 0.040(2) -0.0085(19) -0.023(2) -0.0130(19)
C39 0.066(3) 0.052(2) 0.029(2) -0.0110(18) -0.0164(19) -0.016(2)
C40 0.062(3) 0.083(3) 0.029(2) -0.012(2) -0.003(2) -0.023(2)
C41 0.045(2) 0.073(3) 0.037(2) -0.009(2) -0.0087(19) -0.022(2)
C42 0.0249(17) 0.038(2) 0.036(2) -0.0079(16) -0.0059(15) -0.0072(15)
C43 0.042(2) 0.033(2) 0.048(2) -0.0084(17) -0.0164(18) -0.0010(16)
C44 0.0239(16) 0.0334(18) 0.036(2) -0.0051(15) -0.0130(15) -0.0020(14)
C45 0.0279(18) 0.049(2) 0.037(2) -0.0060(17) -0.0109(15) -0.0069(16)
C46 0.040(2) 0.042(2) 0.055(3) 0.017(2) -0.021(2) -0.0195(18)
C47 0.053(3) 0.035(2) 0.063(3) -0.007(2) -0.026(2) -0.0122(19)
C48 0.042(2) 0.034(2) 0.056(3) -0.0139(19) -0.0189(19) -0.0027(17)
C49 0.0311(18) 0.0339(19) 0.036(2) -0.0118(16) -0.0066(15) -0.0036(15)
C50 0.0289(18) 0.0297(19) 0.0278(19) -0.0033(16) -0.0085(15) -0.0033(15)
C51 0.035(2) 0.040(2) 0.051(3) -0.0173(19) -0.0145(18) -0.0020(17)
C52 0.041(2) 0.044(2) 0.048(3) -0.0167(19) -0.0153(19) 0.0001(18)
C53 0.034(2) 0.033(2) 0.038(2) -0.0023(17) -0.0094(17) -0.0016(16)
C54 0.029(2) 0.039(2) 0.067(3) -0.011(2) -0.0163(18) -0.0103(17)
C55 0.037(2) 0.034(2) 0.056(3) -0.0167(19) -0.0179(18) -0.0031(16)
C56 0.030(2) 0.052(3) 0.067(3) -0.007(2) -0.003(2) -0.0007(19)
N3 0.061(2) 0.048(2) 0.048(2) -0.0144(17) -0.0067(17) -0.0181(17)
N4 0.0306(18) 0.063(2) 0.0419(19) 0.0056(16) -0.0164(15) -0.0104(15)
O4 0.0274(12) 0.0277(12) 0.0297(13) -0.0053(10) -0.0089(10) -0.0047(10)
O5 0.0373(14) 0.0451(16) 0.0349(15) 0.0020(12) -0.0083(12) -0.0079(12)
O6 0.0340(14) 0.0403(14) 0.0343(14) -0.0159(12) -0.0105(11) 0.0009(11)
S2 0.0271(4) 0.0335(5) 0.0282(5) -0.0062(4) -0.0086(3) -0.0028(4)

loop_
_atom_type_symbol
_atom_type_description
_atom_type_scat_dispersion_real
_atom_type_scat_dispersion_imag
_atom_type_scat_source
C C 0.0033 0.0016 'International Tables Vol C Tables 4.2.6.8 and 6.1.1.4'
H H 0.0000 0.0000 'International Tables Vol C Tables 4.2.6.8 and 6.1.1.4'
N N 0.0061 0.0033 'International Tables Vol C Tables 4.2.6.8 and 6.1.1.4'
O O 0.0106 0.0060 'International Tables Vol C Tables 4.2.6.8 and 6.1.1.4'
S S 0.1246 0.1234 'International Tables Vol C Tables 4.2.6.8 and 6.1.1.4'

loop_
_exptl_crystal_face_index_h
_exptl_crystal_face_index_k
_exptl_crystal_face_index_l
_exptl_crystal_face_perp_dist
0.00 1.00 0.00 0.0550
0.00 -1.00 0.00 0.0550
0.00 0.00 1.00 0.0800
0.00 -1.00 -1.00 0.0700
1.00 1.00 1.00 0.1900
-4.00 -1.00 -3.00 0.2000

loop_
_geom_angle_atom_site_label_1
_geom_angle_atom_site_label_2
_geom_angle_atom_site_label_3
_geom_angle
C7 C1 C6 106.8(3)
C7 C1 C5 113.0(3)
C6 C1 C5 108.9(3)
C7 C1 C2 115.8(3)
C6 C1 C2 110.5(3)
C5 C1 C2 101.7(2)
C8 C2 C14 111.3(3)
C8 C2 C3 115.3(3)
C14 C2 C3 112.7(3)
C8 C2 C1 108.5(3)
C14 C2 C1 108.2(3)
C3 C2 C1 100.0(3)
C16 C3 C4 114.9(3)
C16 C3 C2 114.6(3)
C4 C3 C2 106.8(3)
C16 C3 H3 106.6
C4 C3 H3 106.6
C2 C3 H3 106.6
C5 C4 C3 106.3(3)
C5 C4 H4A 110.5
C3 C4 H4A 110.5
C5 C4 H4B 110.5
C3 C4 H4B 110.5
H4A C4 H4B 108.7
O1 C5 C4 110.1(3)
O1 C5 C1 112.4(3)
C4 C5 C1 102.6(3)
O1 C5 H5 110.5
C4 C5 H5 110.5
C1 C5 H5 110.5
N1 C6 C1 178.0(4)
N2 C7 C1 178.1(4)
C9 C8 C13 117.5(3)
C9 C8 C2 118.8(3)
C13 C8 C2 123.7(3)
C10 C9 C8 121.7(4)
C10 C9 H9 119.1
C8 C9 H9 119.1
C11 C10 C9 119.9(4)
C11 C10 H10 120.0
C9 C10 H10 120.0
C12 C11 C10 119.7(4)
C12 C11 H11 120.2
C10 C11 H11 120.2
C11 C12 C13 120.8(4)
C11 C12 H12 119.6
C13 C12 H12 119.6
C12 C13 C8 120.3(4)
C12 C13 H13 119.8
C8 C13 H13 119.8
C15 C14 C2 117.2(3)
C15 C14 H14A 108.0
C2 C14 H14A 108.0
C15 C14 H14B 108.0
C2 C14 H14B 108.0
H14A C14 H14B 107.2
C14 C15 H15A 109.5
C14 C15 H15B 109.5
H15A C15 H15B 109.5
C14 C15 H15C 109.5
H15A C15 H15C 109.5
H15B C15 H15C 109.5
C21 C16 C17 118.0(3)
C21 C16 C3 122.6(3)
C17 C16 C3 119.4(3)
C18 C17 C16 121.1(5)
C18 C17 H17 119.4
C16 C17 H17 119.4
C19 C18 C17 120.2(5)
C19 C18 H18 119.9
C17 C18 H18 119.9
C20 C19 C18 119.8(4)
C20 C19 H19 120.1
C18 C19 H19 120.1
C19 C20 C21 120.5(5)
C19 C20 H20 119.7
C21 C20 H20 119.7
C16 C21 C20 120.4(4)
C16 C21 H21 119.8
C20 C21 H21 119.8
C23 C22 C27 121.0(3)
C23 C22 S1 118.3(3)
C27 C22 S1 120.7(3)
C22 C23 C24 118.7(4)
C22 C23 H23 120.6
C24 C23 H23 120.6
C25 C24 C23 121.8(3)
C25 C24 H24 119.1
C23 C24 H24 119.1
C24 C25 C26 118.3(3)
C24 C25 C28 121.5(3)
C26 C25 C28 120.2(3)
C27 C26 C25 120.9(4)
C27 C26 H26 119.6
C25 C26 H26 119.6
C26 C27 C22 119.3(3)
C26 C27 H27 120.4
C22 C27 H27 120.4
C25 C28 H28A 109.5
C25 C28 H28B 109.5
H28A C28 H28B 109.5
C25 C28 H28C 109.5
H28A C28 H28C 109.5
H28B C28 H28C 109.5
C5 O1 S1 121.2(2)
O2 S1 O3 119.91(16)
O2 S1 O1 109.67(13)
O3 S1 O1 104.00(14)
O2 S1 C22 109.07(16)
O3 S1 C22 109.81(16)
O1 S1 C22 103.00(15)
C35 C29 C34 106.9(3)
C35 C29 C33 110.2(3)
C34 C29 C33 109.2(3)
C35 C29 C30 116.3(3)
C34 C29 C30 111.6(3)
C33 C29 C30 102.6(2)
C36 C30 C42 108.4(3)
C36 C30 C29 110.6(3)
C42 C30 C29 107.9(3)
C36 C30 C31 113.8(3)
C42 C30 C31 114.0(3)
C29 C30 C31 101.8(2)
C44 C31 C32 111.6(3)
C44 C31 C30 116.9(2)
C32 C31 C30 106.8(2)
C44 C31 H31 107.0
C32 C31 H31 107.0
C30 C31 H31 107.0
C33 C32 C31 105.4(3)
C33 C32 H32A 110.7
C31 C32 H32A 110.7
C33 C32 H32B 110.7
C31 C32 H32B 110.7
H32A C32 H32B 108.8
O4 C33 C32 114.7(2)
O4 C33 C29 108.4(2)
C32 C33 C29 103.0(3)
O4 C33 H33 110.1
C32 C33 H33 110.1
C29 C33 H33 110.1
N3 C34 C29 177.4(4)
N4 C35 C29 176.6(4)
C41 C36 C37 116.8(3)
C41 C36 C30 123.6(3)
C37 C36 C30 119.5(3)
C38 C37 C36 122.4(3)
C38 C37 H37 118.8
C36 C37 H37 118.8
C39 C38 C37 119.7(4)
C39 C38 H38 120.1
C37 C38 H38 120.1
C40 C39 C38 119.6(4)
C40 C39 H39 120.2
C38 C39 H39 120.2
C39 C40 C41 120.3(4)
C39 C40 H40 119.9
C41 C40 H40 119.9
C36 C41 C40 121.2(4)
C36 C41 H41 119.4
C40 C41 H41 119.4
C43 C42 C30 116.6(3)
C43 C42 H42A 108.1
C30 C42 H42A 108.1
C43 C42 H42B 108.1
C30 C42 H42B 108.1
H42A C42 H42B 107.3
C42 C43 H43A 109.5
C42 C43 H43B 109.5
H43A C43 H43B 109.5
C42 C43 H43C 109.5
H43A C43 H43C 109.5
H43B C43 H43C 109.5
C45 C44 C49 117.4(3)
C45 C44 C31 120.6(3)
C49 C44 C31 121.9(3)
C46 C45 C44 120.9(4)
C46 C45 H45 119.5
C44 C45 H45 119.5
C47 C46 C45 120.3(4)
C47 C46 H46 119.9
C45 C46 H46 119.9
C48 C47 C46 119.5(4)
C48 C47 H47 120.2
C46 C47 H47 120.2
C47 C48 C49 120.7(4)
C47 C48 H48 119.7
C49 C48 H48 119.7
C48 C49 C44 121.2(3)
C48 C49 H49 119.4
C44 C49 H49 119.4
C51 C50 C55 121.0(3)
C51 C50 S2 119.7(3)
C55 C50 S2 119.3(3)
C50 C51 C52 119.0(4)
C50 C51 H51 120.5
C52 C51 H51 120.5
C51 C52 C53 121.2(4)
C51 C52 H52 119.4
C53 C52 H52 119.4
C54 C53 C52 118.7(3)
C54 C53 C56 121.2(3)
C52 C53 C56 120.1(4)
C53 C54 C55 121.0(3)
C53 C54 H54 119.5
C55 C54 H54 119.5
C50 C55 C54 119.1(4)
C50 C55 H55 120.5
C54 C55 H55 120.5
C53 C56 H56A 109.5
C53 C56 H56B 109.5
H56A C56 H56B 109.5
C53 C56 H56C 109.5
H56A C56 H56C 109.5
H56B C56 H56C 109.5
C33 O4 S2 117.02(19)
O5 S2 O6 120.32(16)
O5 S2 O4 104.12(14)
O6 S2 O4 108.81(13)
O5 S2 C50 109.77(16)
O6 S2 C50 108.51(16)
O4 S2 C50 104.07(14)

loop_
_geom_bond_atom_site_label_1
_geom_bond_atom_site_label_2
_geom_bond_distance
C1 C7 1.473(5)
C1 C6 1.480(5)
C1 C5 1.534(5)
C1 C2 1.598(4)
C2 C8 1.541(5)
C2 C14 1.544(5)
C2 C3 1.576(5)
C3 C16 1.523(4)
C3 C4 1.542(5)
C3 H3 1.0000
C4 C5 1.522(5)
C4 H4A 0.9900
C4 H4B 0.9900
C5 O1 1.442(4)
C5 H5 1.0000
C6 N1 1.140(4)
C7 N2 1.132(5)
C8 C9 1.386(5)
C8 C13 1.396(5)
C9 C10 1.377(5)
C9 H9 0.9500
C10 C11 1.372(6)
C10 H10 0.9500
C11 C12 1.368(6)
C11 H11 0.9500
C12 C13 1.384(6)
C12 H12 0.9500
C13 H13 0.9500
C14 C15 1.527(5)
C14 H14A 0.9900
C14 H14B 0.9900
C15 H15A 0.9800
C15 H15B 0.9800
C15 H15C 0.9800
C16 C21 1.383(5)
C16 C17 1.387(5)
C17 C18 1.375(6)
C17 H17 0.9500
C18 C19 1.369(9)
C18 H18 0.9500
C19 C20 1.361(8)
C19 H19 0.9500
C20 C21 1.390(6)
C20 H20 0.9500
C21 H21 0.9500
C22 C23 1.372(5)
C22 C27 1.389(5)
C22 S1 1.768(3)
C23 C24 1.384(5)
C23 H23 0.9500
C24 C25 1.378(5)
C24 H24 0.9500
C25 C26 1.394(5)
C25 C28 1.512(5)
C26 C27 1.376(5)
C26 H26 0.9500
C27 H27 0.9500
C28 H28A 0.9800
C28 H28B 0.9800
C28 H28C 0.9800
O1 S1 1.598(2)
O2 S1 1.407(3)
O3 S1 1.414(3)
C29 C35 1.472(5)
C29 C34 1.475(5)
C29 C33 1.548(4)
C29 C30 1.595(5)
C30 C36 1.528(5)
C30 C42 1.561(5)
C30 C31 1.599(4)
C31 C44 1.507(5)
C31 C32 1.549(4)
C31 H31 1.0000
C32 C33 1.509(5)
C32 H32A 0.9900
C32 H32B 0.9900
C33 O4 1.446(4)
C33 H33 1.0000
C34 N3 1.138(4)
C35 N4 1.141(4)
C36 C41 1.380(5)
C36 C37 1.383(5)
C37 C38 1.378(5)
C37 H37 0.9500
C38 C39 1.373(6)
C38 H38 0.9500
C39 C40 1.362(6)
C39 H39 0.9500
C40 C41 1.397(5)
C40 H40 0.9500
C41 H41 0.9500
C42 C43 1.513(5)
C42 H42A 0.9900
C42 H42B 0.9900
C43 H43A 0.9800
C43 H43B 0.9800
C43 H43C 0.9800
C44 C45 1.387(5)
C44 C49 1.392(5)
C45 C46 1.387(5)
C45 H45 0.9500
C46 C47 1.379(6)
C46 H46 0.9500
C47 C48 1.358(6)
C47 H47 0.9500
C48 C49 1.380(5)
C48 H48 0.9500
C49 H49 0.9500
C50 C51 1.378(5)
C50 C55 1.380(5)
C50 S2 1.755(3)
C51 C52 1.382(5)
C51 H51 0.9500
C52 C53 1.383(5)
C52 H52 0.9500
C53 C54 1.382(6)
C53 C56 1.514(5)
C54 C55 1.386(5)
C54 H54 0.9500
C55 H55 0.9500
C56 H56A 0.9800
C56 H56B 0.9800
C56 H56C 0.9800
O4 S2 1.590(2)
O5 S2 1.417(3)
O6 S2 1.429(3)

loop_
_geom_torsion_atom_site_label_1
_geom_torsion_atom_site_label_2
_geom_torsion_atom_site_label_3
_geom_torsion_atom_site_label_4
_geom_torsion
C7 C1 C2 C8 73.1(4)
C6 C1 C2 C8 -48.5(3)
C5 C1 C2 C8 -164.0(3)
C7 C1 C2 C14 -47.8(4)
C6 C1 C2 C14 -169.4(3)
C5 C1 C2 C14 75.2(3)
C7 C1 C2 C3 -165.9(3)
C6 C1 C2 C3 72.5(3)
C5 C1 C2 C3 -42.9(3)
C8 C2 C3 C16 -91.7(3)
C14 C2 C3 C16 37.5(4)
C1 C2 C3 C16 152.2(3)
C8 C2 C3 C4 139.8(3)
C14 C2 C3 C4 -91.0(3)
C1 C2 C3 C4 23.7(3)
C16 C3 C4 C5 -124.2(3)
C2 C3 C4 C5 4.1(4)
C3 C4 C5 O1 -151.6(3)
C3 C4 C5 C1 -31.8(3)
C7 C1 C5 O1 -70.2(4)
C6 C1 C5 O1 48.3(3)
C2 C1 C5 O1 165.0(3)
C7 C1 C5 C4 171.6(3)
C6 C1 C5 C4 -69.9(3)
C2 C1 C5 C4 46.8(3)
C14 C2 C8 C9 46.9(4)
C3 C2 C8 C9 176.8(3)
C1 C2 C8 C9 -72.0(4)
C14 C2 C8 C13 -133.3(3)
C3 C2 C8 C13 -3.4(5)
C1 C2 C8 C13 107.7(4)
C13 C8 C9 C10 -0.5(6)
C2 C8 C9 C10 179.3(3)
C8 C9 C10 C11 1.7(6)
C9 C10 C11 C12 -1.7(6)
C10 C11 C12 C13 0.5(7)
C11 C12 C13 C8 0.7(6)
C9 C8 C13 C12 -0.7(6)
C2 C8 C13 C12 179.5(4)
C8 C2 C14 C15 45.5(4)
C3 C2 C14 C15 -85.8(4)
C1 C2 C14 C15 164.6(3)
C4 C3 C16 C21 29.6(5)
C2 C3 C16 C21 -94.7(4)
C4 C3 C16 C17 -149.8(3)
C2 C3 C16 C17 85.9(4)
C21 C16 C17 C18 2.1(6)
C3 C16 C17 C18 -178.5(4)
C16 C17 C18 C19 -1.7(7)
C17 C18 C19 C20 0.0(8)
C18 C19 C20 C21 1.1(8)
C17 C16 C21 C20 -0.9(6)
C3 C16 C21 C20 179.7(4)
C19 C20 C21 C16 -0.7(7)
C27 C22 C23 C24 -0.9(5)
S1 C22 C23 C24 179.8(3)
C22 C23 C24 C25 1.7(5)
C23 C24 C25 C26 -1.8(6)
C23 C24 C25 C28 177.6(3)
C24 C25 C26 C27 1.1(6)
C28 C25 C26 C27 -178.3(4)
C25 C26 C27 C22 -0.4(6)
C23 C22 C27 C26 0.3(6)
S1 C22 C27 C26 179.5(3)
C4 C5 O1 S1 -141.8(2)
C1 C5 O1 S1 104.4(3)
C5 O1 S1 O2 10.2(3)
C5 O1 S1 O3 139.6(2)
C5 O1 S1 C22 -105.8(2)
C23 C22 S1 O2 26.4(3)
C27 C22 S1 O2 -152.8(3)
C23 C22 S1 O3 -106.8(3)
C27 C22 S1 O3 74.0(3)
C23 C22 S1 O1 142.9(3)
C27 C22 S1 O1 -36.3(3)
C35 C29 C30 C36 84.4(3)
C34 C29 C30 C36 -38.5(3)
C33 C29 C30 C36 -155.3(3)
C35 C29 C30 C42 -34.0(4)
C34 C29 C30 C42 -156.9(3)
C33 C29 C30 C42 86.2(3)
C35 C29 C30 C31 -154.3(3)
C34 C29 C30 C31 82.8(3)
C33 C29 C30 C31 -34.0(3)
C36 C30 C31 C44 -104.3(3)
C42 C30 C31 C44 20.7(4)
C29 C30 C31 C44 136.7(3)
C36 C30 C31 C32 130.0(3)
C42 C30 C31 C32 -105.0(3)
C29 C30 C31 C32 11.0(3)
C44 C31 C32 C33 -112.0(3)
C30 C31 C32 C33 16.8(3)
C31 C32 C33 O4 -156.4(3)
C31 C32 C33 C29 -38.8(3)
C35 C29 C33 O4 -67.8(3)
C34 C29 C33 O4 49.2(3)
C30 C29 C33 O4 167.7(2)
C35 C29 C33 C32 170.2(3)
C34 C29 C33 C32 -72.7(3)
C30 C29 C33 C32 45.8(3)
C42 C30 C36 C41 -109.8(4)
C29 C30 C36 C41 132.0(4)
C31 C30 C36 C41 18.1(5)
C42 C30 C36 C37 66.2(4)
C29 C30 C36 C37 -51.9(4)
C31 C30 C36 C37 -165.8(3)
C41 C36 C37 C38 -1.0(5)
C30 C36 C37 C38 -177.3(3)
C36 C37 C38 C39 -0.3(6)
C37 C38 C39 C40 1.4(6)
C38 C39 C40 C41 -1.1(7)
C37 C36 C41 C40 1.3(6)
C30 C36 C41 C40 177.4(4)
C39 C40 C41 C36 -0.2(7)
C36 C30 C42 C43 51.0(4)
C29 C30 C42 C43 170.9(3)
C31 C30 C42 C43 -76.9(4)
C32 C31 C44 C45 -132.7(3)
C30 C31 C44 C45 104.0(3)
C32 C31 C44 C49 43.8(4)
C30 C31 C44 C49 -79.5(4)
C49 C44 C45 C46 1.3(5)
C31 C44 C45 C46 177.9(3)
C44 C45 C46 C47 -0.4(5)
C45 C46 C47 C48 -0.5(6)
C46 C47 C48 C49 0.6(6)
C47 C48 C49 C44 0.4(5)
C45 C44 C49 C48 -1.3(5)
C31 C44 C49 C48 -177.8(3)
C55 C50 C51 C52 1.4(6)
S2 C50 C51 C52 -178.8(3)
C50 C51 C52 C53 0.3(6)
C51 C52 C53 C54 -2.2(6)
C51 C52 C53 C56 177.9(4)
C52 C53 C54 C55 2.2(6)
C56 C53 C54 C55 -177.8(4)
C51 C50 C55 C54 -1.4(6)
S2 C50 C55 C54 178.9(3)
C53 C54 C55 C50 -0.5(6)
C32 C33 O4 S2 -71.0(3)
C29 C33 O4 S2 174.46(19)
C33 O4 S2 O5 -158.0(2)
C33 O4 S2 O6 -28.5(2)
C33 O4 S2 C50 87.0(2)
C51 C50 S2 O5 -56.3(3)
C55 C50 S2 O5 123.5(3)
C51 C50 S2 O6 170.4(3)
C55 C50 S2 O6 -9.8(4)
C51 C50 S2 O4 54.7(3)
C55 C50 S2 O4 -125.6(3)

loop_
_cod_related_entry_id
_cod_related_entry_code
_cod_related_entry_database
1 30651826 ChemSpider
